data_7720214
loop_
_publ_author_name
'Li, Xiaoning'
'Boyt, James'
'Cai, Min'
'Sloope, Steven'
'Lackovic, Luke T.'
'Smith, Mark D.'
'Lavigne, John J.'

_publ_section_title
;
 Boronate esters for the binding and detection of low molecular weight
 volatile amines.
;
_journal_issue 7
_journal_name_full 'Dalton transactions (Cambridge, England : 2003)'
_journal_page_first 3120
_journal_page_last 3126
_journal_paper_doi 10.1039/d5dt02760h
_journal_volume 55
_journal_year 2026
_chemical_formula_moiety 'C16 H10 B2 O4 S'
_chemical_formula_sum 'C16 H10 B2 O4 S'
_chemical_formula_weight 319.92
_space_group_crystal_system monoclinic
_space_group_IT_number 15
_space_group_name_Hall '-C 2yc'
_space_group_name_H-M_alt 'C 1 2/c 1'
_atom_sites_solution_hydrogens geom
_atom_sites_solution_primary direct
_atom_sites_solution_secondary difmap
_audit_creation_method SHELXL-2019/3
_audit_update_record
;
2025-04-04 deposited with the CCDC.	2026-01-21 downloaded from the CCDC.
;
_cell_angle_alpha 90
_cell_angle_beta 92.150(2)
_cell_angle_gamma 90
_cell_formula_units_Z 8
_cell_length_a 22.971(2)
_cell_length_b 4.8498(4)
_cell_length_c 26.049(2)
_cell_measurement_reflns_used 5343
_cell_measurement_temperature 100(2)
_cell_measurement_theta_max 26.390
_cell_measurement_theta_min 2.410
_cell_volume 2899.9(4)
_computing_cell_refinement 'SAINT-Plus Version 6.45 (Bruker, 2001)'
_computing_data_collection 'SMART Version 5.625 (Bruker, 2001)'
_computing_data_reduction 'SAINT-Plus Version 6.45 (Bruker, 2001)'
_computing_molecular_graphics various
_computing_publication_material 'SHELXTL Version 6.14 (Bruker, 2000)'
_computing_structure_refinement 'SHELXL-2019/2 (Sheldrick, 2019)'
_computing_structure_solution 'SHELXS-97 (Sheldrick, 1990)'
_diffrn_ambient_temperature 100(2)
_diffrn_detector_area_resol_mean 7.39
_diffrn_measured_fraction_theta_full 1.000
_diffrn_measured_fraction_theta_max 0.999
_diffrn_measurement_device_type 'Bruker SMART APEX CCD diffractometer'
_diffrn_measurement_method 'omega scans'
_diffrn_radiation_monochromator graphite
_diffrn_radiation_source 'fine-focus sealed tube'
_diffrn_radiation_type MoK\a
_diffrn_radiation_wavelength 0.71073
_diffrn_reflns_av_R_equivalents 0.0403
_diffrn_reflns_av_unetI/netI 0.0199
_diffrn_reflns_Laue_measured_fraction_full 1.000
_diffrn_reflns_Laue_measured_fraction_max 0.999
_diffrn_reflns_limit_h_max 28
_diffrn_reflns_limit_h_min -28
_diffrn_reflns_limit_k_max 6
_diffrn_reflns_limit_k_min -6
_diffrn_reflns_limit_l_max 32
_diffrn_reflns_limit_l_min -32
_diffrn_reflns_number 26053
_diffrn_reflns_point_group_measured_fraction_full 1.000
_diffrn_reflns_point_group_measured_fraction_max 0.999
_diffrn_reflns_theta_full 25.242
_diffrn_reflns_theta_max 26.401
_diffrn_reflns_theta_min 1.565
_exptl_absorpt_coefficient_mu 0.239
_exptl_absorpt_correction_T_max 1.0000
_exptl_absorpt_correction_T_min 0.9120
_exptl_absorpt_correction_type multi-scan
_exptl_absorpt_process_details 'SADABS Version 2.05 (Bruker, 2001)'
_exptl_crystal_colour colorless
_exptl_crystal_density_diffrn 1.466
_exptl_crystal_description needle
_exptl_crystal_F_000 1312
_exptl_crystal_size_max 0.480
_exptl_crystal_size_mid 0.160
_exptl_crystal_size_min 0.100
_refine_diff_density_max 0.400
_refine_diff_density_min -0.276
_refine_diff_density_rms 0.054
_refine_ls_extinction_method none
_refine_ls_goodness_of_fit_ref 1.063
_refine_ls_hydrogen_treatment constr
_refine_ls_matrix_type full
_refine_ls_number_parameters 208
_refine_ls_number_reflns 2962
_refine_ls_number_restraints 0
_refine_ls_restrained_S_all 1.063
_refine_ls_R_factor_all 0.0411
_refine_ls_R_factor_gt 0.0374
_refine_ls_shift/su_max 0.001
_refine_ls_shift/su_mean 0.000
_refine_ls_structure_factor_coef Fsqd
_refine_ls_weighting_details 'w=1/[\s^2^(Fo^2^)+(0.0455P)^2^+3.9070P] where P=(Fo^2^+2Fc^2^)/3'
_refine_ls_weighting_scheme calc
_refine_ls_wR_factor_gt 0.0932
_refine_ls_wR_factor_ref 0.0960
_reflns_Friedel_coverage 0.000
_reflns_number_gt 2695
_reflns_number_total 2962
_reflns_threshold_expression 'I > 2\s(I)'
_cod_data_source_file d5dt02760h2.cif
_cod_data_source_block tdebzs
_cod_original_sg_symbol_H-M 'C 2/c'
_cod_database_code 7720214
_shelx_shelxl_version_number 2019/3
_shelx_space_group_comment
;
The symmetry employed for this shelxl refinement is uniquely defined
by the following loop, which should always be used as a source of
symmetry information in preference to the above space-group names.
They are only intended as comments.
;
_shelx_estimated_absorpt_t_min 0.894
_shelx_estimated_absorpt_t_max 0.977

loop_
_space_group_symop_operation_xyz
'x, y, z'
'-x, y, -z+1/2'
'x+1/2, y+1/2, z'
'-x+1/2, y+1/2, -z+1/2'
'-x, -y, -z'
'x, -y, z-1/2'
'-x+1/2, -y+1/2, -z'
'x+1/2, -y+1/2, z-1/2'

loop_
_atom_site_label
_atom_site_type_symbol
_atom_site_fract_x
_atom_site_fract_y
_atom_site_fract_z
_atom_site_U_iso_or_equiv
_atom_site_adp_type
_atom_site_occupancy
_atom_site_site_symmetry_order
_atom_site_calc_flag
_atom_site_refinement_flags_posn
_atom_site_refinement_flags_adp
_atom_site_refinement_flags_occupancy
_atom_site_disorder_assembly
_atom_site_disorder_group
S1 S 0.64412(2) 0.23675(8) 0.38216(2) 0.02237(13) Uani 1 1 d . . . . .
B1 B 0.60853(8) -0.1304(4) 0.46094(7) 0.0215(4) Uani 1 1 d . . . . .
B2 B 0.60891(8) 0.6510(4) 0.30873(7) 0.0213(4) Uani 1 1 d . . . . .
C1 C 0.59290(7) 0.0898(3) 0.42026(6) 0.0214(3) Uani 1 1 d . . . . .
C2 C 0.53878(7) 0.2006(3) 0.40883(6) 0.0229(3) Uani 1 1 d . . . . .
H2 H 0.504499 0.146648 0.425488 0.027 Uiso 1 1 calc R U . . .
C3 C 0.53941(7) 0.4021(3) 0.36993(6) 0.0225(3) Uani 1 1 d . . . . .
H3 H 0.505563 0.498466 0.357917 0.027 Uiso 1 1 calc R U . . .
C4 C 0.59370(7) 0.4461(3) 0.35101(6) 0.0209(3) Uani 1 1 d . . . . .
C5 C 0.65775(7) -0.4093(3) 0.51292(6) 0.0215(3) Uani 1 1 d . . . . .
C6 C 0.69996(7) -0.5536(4) 0.54039(6) 0.0263(4) Uani 1 1 d . . . . .
H6 H 0.740300 -0.520704 0.536391 0.032 Uiso 1 1 calc R U . . .
C7 C 0.68006(8) -0.7517(4) 0.57457(6) 0.0260(4) Uani 1 1 d . . . . .
H7 H 0.707573 -0.855793 0.594630 0.031 Uiso 1 1 calc R U . . .
C8 C 0.62078(7) -0.8000(3) 0.57987(6) 0.0232(3) Uani 1 1 d . . . . .
H8 H 0.608839 -0.937949 0.603124 0.028 Uiso 1 1 calc R U . . .
C9 C 0.57861(7) -0.6508(3) 0.55189(6) 0.0215(3) Uani 1 1 d . . . . .
H9 H 0.538152 -0.683103 0.555314 0.026 Uiso 1 1 calc R U . . .
C10 C 0.59893(7) -0.4536(3) 0.51895(6) 0.0196(3) Uani 1 1 d . . . . .
C11 C 0.65633(7) 0.8993(3) 0.25352(6) 0.0209(3) Uani 1 1 d . . . . .
C12 C 0.69737(7) 1.0203(3) 0.22364(6) 0.0236(3) Uani 1 1 d . . . . .
H12 H 0.737151 0.966404 0.225742 0.028 Uiso 1 1 calc R U . . .
C13 C 0.67723(8) 1.2268(4) 0.19003(6) 0.0253(4) Uani 1 1 d . . . . .
H13 H 0.704067 1.318155 0.168978 0.030 Uiso 1 1 calc R U . . .
C14 C 0.61874(8) 1.3016(4) 0.18674(6) 0.0266(4) Uani 1 1 d . . . . .
H14 H 0.606548 1.442514 0.163389 0.032 Uiso 1 1 calc R U . . .
C15 C 0.57751(7) 1.1747(4) 0.21693(6) 0.0264(4) Uani 1 1 d . . . . .
H15 H 0.537516 1.224772 0.214727 0.032 Uiso 1 1 calc R U . . .
C16 C 0.59809(7) 0.9729(3) 0.25008(6) 0.0217(3) Uani 1 1 d . . . . .
O1 O 0.66470(5) -0.2065(2) 0.47597(4) 0.0238(3) Uani 1 1 d . . . . .
O2 O 0.56695(5) -0.2781(2) 0.48671(4) 0.0215(3) Uani 1 1 d . . . . .
O3 O 0.66408(5) 0.6951(2) 0.29046(4) 0.0218(3) Uani 1 1 d . . . . .
O4 O 0.56731(5) 0.8178(2) 0.28452(4) 0.0238(3) Uani 1 1 d . . . . .

loop_
_atom_site_aniso_label
_atom_site_aniso_U_11
_atom_site_aniso_U_22
_atom_site_aniso_U_33
_atom_site_aniso_U_23
_atom_site_aniso_U_13
_atom_site_aniso_U_12
S1 0.0223(2) 0.0235(2) 0.0214(2) 0.00286(16) 0.00154(15) -0.00055(15)
B1 0.0261(9) 0.0193(9) 0.0190(8) -0.0040(7) 0.0011(7) -0.0035(7)
B2 0.0242(9) 0.0205(9) 0.0192(8) -0.0035(7) 0.0007(7) 0.0004(7)
C1 0.0267(8) 0.0184(8) 0.0191(7) -0.0018(6) 0.0020(6) -0.0037(6)
C2 0.0260(8) 0.0205(8) 0.0223(8) -0.0015(6) 0.0033(6) -0.0040(6)
C3 0.0248(8) 0.0214(8) 0.0211(8) -0.0026(6) 0.0002(6) -0.0007(6)
C4 0.0249(8) 0.0200(8) 0.0177(7) -0.0017(6) -0.0009(6) -0.0003(6)
C5 0.0270(8) 0.0194(8) 0.0181(7) -0.0010(6) 0.0021(6) -0.0031(6)
C6 0.0219(8) 0.0284(9) 0.0285(8) -0.0009(7) 0.0011(6) -0.0003(7)
C7 0.0287(9) 0.0255(9) 0.0233(8) 0.0004(7) -0.0041(7) 0.0031(7)
C8 0.0326(9) 0.0181(8) 0.0190(8) -0.0007(6) 0.0019(6) -0.0024(7)
C9 0.0237(8) 0.0205(8) 0.0205(8) -0.0015(6) 0.0026(6) -0.0038(6)
C10 0.0234(7) 0.0169(8) 0.0183(7) -0.0027(6) -0.0020(6) -0.0010(6)
C11 0.0259(8) 0.0189(8) 0.0179(7) -0.0008(6) -0.0001(6) -0.0001(6)
C12 0.0239(8) 0.0243(8) 0.0228(8) -0.0017(7) 0.0027(6) -0.0029(7)
C13 0.0324(9) 0.0244(9) 0.0193(8) -0.0006(7) 0.0040(7) -0.0064(7)
C14 0.0379(10) 0.0243(8) 0.0174(8) 0.0036(7) -0.0023(7) -0.0002(7)
C15 0.0265(8) 0.0305(9) 0.0220(8) 0.0032(7) -0.0015(6) 0.0038(7)
C16 0.0247(8) 0.0234(8) 0.0169(7) -0.0004(6) 0.0011(6) -0.0020(6)
O1 0.0252(6) 0.0235(6) 0.0229(6) 0.0032(5) 0.0023(5) -0.0032(5)
O2 0.0229(6) 0.0194(6) 0.0220(6) 0.0023(4) -0.0015(4) -0.0022(4)
O3 0.0229(6) 0.0208(6) 0.0219(6) 0.0031(5) 0.0018(4) 0.0007(4)
O4 0.0226(6) 0.0284(6) 0.0204(6) 0.0044(5) 0.0023(4) 0.0000(5)

loop_
_atom_type_symbol
_atom_type_description
_atom_type_scat_dispersion_real
_atom_type_scat_dispersion_imag
_atom_type_scat_source
C C 0.0033 0.0016 'International Tables Vol C Tables 4.2.6.8 and 6.1.1.4'
H H 0.0000 0.0000 'International Tables Vol C Tables 4.2.6.8 and 6.1.1.4'
B B 0.0013 0.0007 'International Tables Vol C Tables 4.2.6.8 and 6.1.1.4'
O O 0.0106 0.0060 'International Tables Vol C Tables 4.2.6.8 and 6.1.1.4'
S S 0.1246 0.1234 'International Tables Vol C Tables 4.2.6.8 and 6.1.1.4'

loop_
_geom_angle_atom_site_label_1
_geom_angle_atom_site_label_2
_geom_angle_atom_site_label_3
_geom_angle
_geom_angle_site_symmetry_1
_geom_angle_site_symmetry_3
_geom_angle_publ_flag
C4 S1 C1 93.08(8) . . ?
O1 B1 O2 112.14(15) . . ?
O1 B1 C1 124.83(15) . . ?
O2 B1 C1 123.03(15) . . ?
O4 B2 O3 112.16(14) . . ?
O4 B2 C4 122.24(15) . . ?
O3 B2 C4 125.60(15) . . ?
C2 C1 B1 127.29(15) . . ?
C2 C1 S1 110.18(12) . . ?
B1 C1 S1 122.53(12) . . ?
C1 C2 C3 113.13(15) . . ?
C1 C2 H2 123.4 . . ?
C3 C2 H2 123.4 . . ?
C4 C3 C2 113.56(15) . . ?
C4 C3 H3 123.2 . . ?
C2 C3 H3 123.2 . . ?
C3 C4 B2 126.32(15) . . ?
C3 C4 S1 110.06(12) . . ?
B2 C4 S1 123.63(12) . . ?
C6 C5 C10 122.31(15) . . ?
C6 C5 O1 128.62(15) . . ?
C10 C5 O1 109.07(14) . . ?
C5 C6 C7 116.13(15) . . ?
C5 C6 H6 121.9 . . ?
C7 C6 H6 121.9 . . ?
C8 C7 C6 121.49(15) . . ?
C8 C7 H7 119.3 . . ?
C6 C7 H7 119.3 . . ?
C9 C8 C7 121.59(15) . . ?
C9 C8 H8 119.2 . . ?
C7 C8 H8 119.2 . . ?
C10 C9 C8 116.18(15) . . ?
C10 C9 H9 121.9 . . ?
C8 C9 H9 121.9 . . ?
C9 C10 C5 122.27(15) . . ?
C9 C10 O2 128.23(14) . . ?
C5 C10 O2 109.48(13) . . ?
C12 C11 C16 122.31(15) . . ?
C12 C11 O3 128.57(15) . . ?
C16 C11 O3 109.12(13) . . ?
C11 C12 C13 116.23(15) . . ?
C11 C12 H12 121.9 . . ?
C13 C12 H12 121.9 . . ?
C14 C13 C12 121.45(15) . . ?
C14 C13 H13 119.3 . . ?
C12 C13 H13 119.3 . . ?
C13 C14 C15 121.61(16) . . ?
C13 C14 H14 119.2 . . ?
C15 C14 H14 119.2 . . ?
C16 C15 C14 116.25(15) . . ?
C16 C15 H15 121.9 . . ?
C14 C15 H15 121.9 . . ?
C15 C16 C11 122.15(15) . . ?
C15 C16 O4 128.35(15) . . ?
C11 C16 O4 109.49(14) . . ?
B1 O1 C5 104.75(12) . . ?
C10 O2 B1 104.55(13) . . ?
B2 O3 C11 104.64(12) . . ?
C16 O4 B2 104.58(13) . . ?

loop_
_geom_bond_atom_site_label_1
_geom_bond_atom_site_label_2
_geom_bond_distance
_geom_bond_site_symmetry_2
_geom_bond_publ_flag
S1 C4 1.7206(16) . ?
S1 C1 1.7219(16) . ?
B1 O1 1.384(2) . ?
B1 O2 1.387(2) . ?
B1 C1 1.537(2) . ?
B2 O4 1.386(2) . ?
B2 O3 1.387(2) . ?
B2 C4 1.533(2) . ?
C1 C2 1.377(2) . ?
C2 C3 1.408(2) . ?
C2 H2 0.9500 . ?
C3 C4 1.375(2) . ?
C3 H3 0.9500 . ?
C5 C6 1.375(2) . ?
C5 C10 1.383(2) . ?
C5 O1 1.3895(19) . ?
C6 C7 1.398(2) . ?
C6 H6 0.9500 . ?
C7 C8 1.394(2) . ?
C7 H7 0.9500 . ?
C8 C9 1.393(2) . ?
C8 H8 0.9500 . ?
C9 C10 1.378(2) . ?
C9 H9 0.9500 . ?
C10 O2 1.3866(19) . ?
C11 C12 1.376(2) . ?
C11 C16 1.384(2) . ?
C11 O3 1.3878(19) . ?
C12 C13 1.398(2) . ?
C12 H12 0.9500 . ?
C13 C14 1.391(3) . ?
C13 H13 0.9500 . ?
C14 C15 1.396(2) . ?
C14 H14 0.9500 . ?
C15 C16 1.377(2) . ?
C15 H15 0.9500 . ?
C16 O4 1.3851(19) . ?

loop_
_geom_torsion_atom_site_label_1
_geom_torsion_atom_site_label_2
_geom_torsion_atom_site_label_3
_geom_torsion_atom_site_label_4
_geom_torsion
_geom_torsion_site_symmetry_1
_geom_torsion_site_symmetry_2
_geom_torsion_site_symmetry_3
_geom_torsion_site_symmetry_4
_geom_torsion_publ_flag
O1 B1 C1 C2 -170.33(16) . . . . ?
O2 B1 C1 C2 10.2(3) . . . . ?
O1 B1 C1 S1 8.9(2) . . . . ?
O2 B1 C1 S1 -170.58(12) . . . . ?
C4 S1 C1 C2 0.07(13) . . . . ?
C4 S1 C1 B1 -179.28(14) . . . . ?
B1 C1 C2 C3 179.03(15) . . . . ?
S1 C1 C2 C3 -0.29(18) . . . . ?
C1 C2 C3 C4 0.4(2) . . . . ?
C2 C3 C4 B2 -179.93(15) . . . . ?
C2 C3 C4 S1 -0.36(18) . . . . ?
O4 B2 C4 C3 -0.2(3) . . . . ?
O3 B2 C4 C3 179.24(16) . . . . ?
O4 B2 C4 S1 -179.71(12) . . . . ?
O3 B2 C4 S1 -0.3(2) . . . . ?
C1 S1 C4 C3 0.17(13) . . . . ?
C1 S1 C4 B2 179.75(14) . . . . ?
C10 C5 C6 C7 0.8(2) . . . . ?
O1 C5 C6 C7 -178.65(15) . . . . ?
C5 C6 C7 C8 0.5(2) . . . . ?
C6 C7 C8 C9 -0.9(3) . . . . ?
C7 C8 C9 C10 -0.1(2) . . . . ?
C8 C9 C10 C5 1.4(2) . . . . ?
C8 C9 C10 O2 179.71(14) . . . . ?
C6 C5 C10 C9 -1.8(2) . . . . ?
O1 C5 C10 C9 177.70(14) . . . . ?
C6 C5 C10 O2 179.60(14) . . . . ?
O1 C5 C10 O2 -0.87(17) . . . . ?
C16 C11 C12 C13 1.2(2) . . . . ?
O3 C11 C12 C13 -178.68(15) . . . . ?
C11 C12 C13 C14 -0.9(2) . . . . ?
C12 C13 C14 C15 0.2(3) . . . . ?
C13 C14 C15 C16 0.2(3) . . . . ?
C14 C15 C16 C11 0.1(2) . . . . ?
C14 C15 C16 O4 179.10(15) . . . . ?
C12 C11 C16 C15 -0.8(3) . . . . ?
O3 C11 C16 C15 179.06(15) . . . . ?
C12 C11 C16 O4 180.00(14) . . . . ?
O3 C11 C16 O4 -0.12(18) . . . . ?
O2 B1 O1 C5 -0.37(17) . . . . ?
C1 B1 O1 C5 -179.91(15) . . . . ?
C6 C5 O1 B1 -179.76(17) . . . . ?
C10 C5 O1 B1 0.74(17) . . . . ?
C9 C10 O2 B1 -177.85(16) . . . . ?
C5 C10 O2 B1 0.61(16) . . . . ?
O1 B1 O2 C10 -0.14(17) . . . . ?
C1 B1 O2 C10 179.41(15) . . . . ?
O4 B2 O3 C11 0.36(17) . . . . ?
C4 B2 O3 C11 -179.13(15) . . . . ?
C12 C11 O3 B2 179.74(16) . . . . ?
C16 C11 O3 B2 -0.14(17) . . . . ?
C15 C16 O4 B2 -178.79(17) . . . . ?
C11 C16 O4 B2 0.32(17) . . . . ?
O3 B2 O4 C16 -0.42(18) . . . . ?
C4 B2 O4 C16 179.08(15) . . . . ?
